data_1507203
loop_
_publ_author_name
'Castillo, Rafael R.'
'Aquino, Maurizio'
'Gandara, Zoila'
'Safir, Imad'
'Elkhayat, Zobida'
'Retailleau, Pascal'
'Arseniyadis, Sim\'eon'

_publ_section_title
;
 Diverging Pathways to Topologically Complex Polycyclic Bis-acetals and
 Their Ring System Interchange.
;
_journal_issue 6
_journal_name_full 'Organic letters'
_journal_page_first 1628
_journal_page_last 1631
_journal_paper_doi 10.1021/ol300388b
_journal_volume 14
_journal_year 2012
_chemical_absolute_configuration ad
_chemical_formula_moiety 'C20 H26 O4'
_chemical_formula_sum 'C20 H26 O4'
_chemical_formula_weight 330.41
_chemical_name_systematic
; 
((2S,2aS,6aS,8R,12bR)-10-methoxy-9,11-dimethyl-2,3,4,5,6,7,8,12b
-octahydro-2a,8-epoxynaphtho[1,2-c]isobenzofuran-2-yl)methanol
;
_space_group_IT_number 19
_symmetry_cell_setting orthorhombic
_symmetry_space_group_name_Hall 'P 2ac 2ab'
_symmetry_space_group_name_H-M 'P 21 21 21'
_atom_sites_solution_hydrogens geom
_atom_sites_solution_primary direct
_atom_sites_solution_secondary difmap
_audit_creation_method SHELXL-97
_cell_angle_alpha 90.00
_cell_angle_beta 90.00
_cell_angle_gamma 90.00
_cell_formula_units_Z 4
_cell_length_a 6.7785(2)
_cell_length_b 8.1193(3)
_cell_length_c 30.163(2)
_cell_measurement_reflns_used 6996
_cell_measurement_temperature 293(2)
_cell_measurement_theta_max 68.0
_cell_measurement_theta_min 6.5
_cell_volume 1660.07(14)
_computing_cell_refinement 'CrystalClear-SM Expert 2.0 r4 (Rigaku, 2009)'
_computing_data_collection 'CrystalClear-SM Expert 2.0 r4 (Rigaku, 2009)'
_computing_data_reduction 'CrystalClear-SM Expert 2.0 r4 (Rigaku, 2009)'
_computing_molecular_graphics 'PLATON (Spek, 2003)'
_computing_publication_material 'SHELXL97 (Sheldrick, 2008)'
_computing_structure_refinement 'SHELXL97 (Sheldrick, 2008); CRYSTALBUILDER (Welter, 2006)'
_computing_structure_solution 'SHELXS97 (Sheldrick, 2008)'
_diffrn_ambient_temperature 293(2)
_diffrn_detector_type 'RAPID II large area curved imaging plate detector '
_diffrn_measured_fraction_theta_full 0.979
_diffrn_measured_fraction_theta_max 0.979
_diffrn_measurement_device_type 'Rigaku rapid II RAXIS conversion'
_diffrn_measurement_method 'profile data from \w-scans'
_diffrn_radiation_monochromator graphite
_diffrn_radiation_source 'fine-focus sealed tube'
_diffrn_radiation_type CuK\a
_diffrn_radiation_wavelength 1.54187
_diffrn_reflns_av_R_equivalents 0.1165
_diffrn_reflns_av_sigmaI/netI 0.1020
_diffrn_reflns_limit_h_max 5
_diffrn_reflns_limit_h_min -7
_diffrn_reflns_limit_k_max 9
_diffrn_reflns_limit_k_min -9
_diffrn_reflns_limit_l_max 36
_diffrn_reflns_limit_l_min -35
_diffrn_reflns_number 14205
_diffrn_reflns_theta_full 68.19
_diffrn_reflns_theta_max 68.19
_diffrn_reflns_theta_min 6.69
_exptl_absorpt_coefficient_mu 0.730
_exptl_absorpt_correction_T_max 1.000
_exptl_absorpt_correction_T_min 0.638
_exptl_absorpt_correction_type multi-scan
_exptl_absorpt_process_details 'FS_ABSCOR (Rigaku, 2009)'
_exptl_crystal_colour colourless
_exptl_crystal_density_diffrn 1.322
_exptl_crystal_density_method 'not measured'
_exptl_crystal_description parallelepiped
_exptl_crystal_F_000 712
_exptl_crystal_size_max 0.58
_exptl_crystal_size_mid 0.13
_exptl_crystal_size_min 0.11
_refine_diff_density_max 0.257
_refine_diff_density_min -0.222
_refine_diff_density_rms 0.055
_refine_ls_abs_structure_details 'Flack H D (1983), Acta Cryst. A39, 876-881; 11192 Friedel pairs'
_refine_ls_abs_structure_Flack -0.1(5)
_refine_ls_extinction_coef 0.0036(10)
_refine_ls_extinction_expression Fc^*^=kFc[1+0.001xFc^2^\l^3^/sin(2\q)]^-1/4^
_refine_ls_extinction_method SHELXL
_refine_ls_goodness_of_fit_ref 1.073
_refine_ls_hydrogen_treatment constr
_refine_ls_matrix_type full
_refine_ls_number_parameters 221
_refine_ls_number_reflns 2945
_refine_ls_number_restraints 0
_refine_ls_restrained_S_all 1.073
_refine_ls_R_factor_all 0.0936
_refine_ls_R_factor_gt 0.0689
_refine_ls_shift/su_max 0.001
_refine_ls_shift/su_mean 0.000
_refine_ls_structure_factor_coef Fsqd
_refine_ls_weighting_details 'calc w=1/[\s^2^(Fo^2^)+(0.0792P)^2^+0.0278P] where P=(Fo^2^+2Fc^2^)/3'
_refine_ls_weighting_scheme calc
_refine_ls_wR_factor_gt 0.1508
_refine_ls_wR_factor_ref 0.1871
_reflns_number_gt 1936
_reflns_number_total 2945
_reflns_threshold_expression >2sigma(I)
_cod_data_source_file ol300388b_si_003.cif
_cod_data_source_block compound_8h
_cod_depositor_comments
;
The following automatic conversions were performed:

'_exptl_absorpt_correction_type' value 'Multi-scan' changed to
'multi-scan' according to
/home/saulius/struct/CIF-dictionaries/cif_core.dic dictionary named
'cif_core.dic' version 2.4.1 from 2010-06-29.

Automatic conversion script
Id: cif_fix_values 1715 2011-07-08 13:25:40Z adriana 
;
_cod_database_code 1507203

loop_
_symmetry_equiv_pos_as_xyz
'x, y, z'
'-x+1/2, -y, z+1/2'
'x+1/2, -y+1/2, -z'
'-x, y+1/2, -z+1/2'

loop_
_atom_site_label
_atom_site_type_symbol
_atom_site_fract_x
_atom_site_fract_y
_atom_site_fract_z
_atom_site_U_iso_or_equiv
_atom_site_adp_type
_atom_site_occupancy
_atom_site_symmetry_multiplicity
_atom_site_calc_flag
_atom_site_refinement_flags
O1 O 0.9272(3) 0.0123(3) 0.88498(8) 0.0555(7) Uani 1 1 d .
O3 O 1.2744(4) -0.0486(4) 0.94833(8) 0.0582(8) Uani 1 1 d .
O4 O 1.3366(4) -0.4683(4) 0.77424(9) 0.0683(9) Uani 1 1 d .
O2 O 1.0077(5) -0.2029(3) 1.00938(9) 0.0761(10) Uani 1 1 d .
H2O H 0.9354 -0.2807 1.0154 0.114 Uiso 1 1 calc R
C8 C 1.1378(6) 0.4645(5) 0.92687(14) 0.0622(11) Uani 1 1 d .
H8A H 1.0936 0.5011 0.8979 0.075 Uiso 1 1 calc R
H8B H 1.1961 0.5579 0.9421 0.075 Uiso 1 1 calc R
C5 C 1.0136(5) 0.1155(5) 0.91939(11) 0.0487(9) Uani 1 1 d .
C17 C 1.4910(6) -0.2235(5) 0.86945(12) 0.0555(10) Uani 1 1 d .
H17 H 1.5923 -0.2209 0.8902 0.067 Uiso 1 1 calc R
C6 C 0.8691(6) 0.2493(5) 0.93121(13) 0.0540(11) Uani 1 1 d .
H6A H 0.7704 0.2039 0.9510 0.065 Uiso 1 1 calc R
H6B H 0.8020 0.2845 0.9044 0.065 Uiso 1 1 calc R
C14 C 1.1855(6) -0.2298(6) 0.80696(13) 0.0542(10) Uani 1 1 d .
C4 C 1.0761(5) 0.0094(5) 0.95838(12) 0.0493(10) Uani 1 1 d .
H4 H 1.0845 0.0806 0.9845 0.059 Uiso 1 1 calc R
C15 C 1.3387(7) -0.3445(5) 0.80681(13) 0.0555(10) Uani 1 1 d .
C11 C 1.3423(6) 0.0238(5) 0.90699(11) 0.0525(10) Uani 1 1 d .
H11 H 1.4777 0.0632 0.9111 0.063 Uiso 1 1 calc R
C9 C 1.2917(6) 0.3295(5) 0.92139(14) 0.0567(11) Uani 1 1 d .
H9A H 1.3435 0.3004 0.9503 0.068 Uiso 1 1 calc R
H9B H 1.4002 0.3715 0.9037 0.068 Uiso 1 1 calc R
C13 C 1.1900(6) -0.1086(5) 0.84049(12) 0.0499(10) Uani 1 1 d .
C10 C 1.2082(6) 0.1728(5) 0.89893(12) 0.0503(10) Uani 1 1 d .
C3 C 0.9447(6) -0.1299(6) 0.96944(13) 0.0594(11) Uani 1 1 d .
H3A H 0.8102 -0.0909 0.9726 0.071 Uiso 1 1 calc R
H3B H 0.9477 -0.2107 0.9458 0.071 Uiso 1 1 calc R
C1 C 1.1538(7) 0.1898(5) 0.85018(12) 0.0578(11) Uani 1 1 d .
H1A H 1.2695 0.1952 0.8313 0.069 Uiso 1 1 calc R
H1B H 1.0704 0.2849 0.8448 0.069 Uiso 1 1 calc R
C16 C 1.4902(6) -0.3456(6) 0.83686(13) 0.0585(11) Uani 1 1 d .
C20 C 1.6518(7) -0.4733(6) 0.83601(15) 0.0778(14) Uani 1 1 d .
H20A H 1.7221 -0.4662 0.8084 0.117 Uiso 1 1 calc R
H20B H 1.5949 -0.5811 0.8389 0.117 Uiso 1 1 calc R
H20C H 1.7412 -0.4540 0.8601 0.117 Uiso 1 1 calc R
C19 C 1.4396(8) -0.4233(7) 0.73497(13) 0.0845(16) Uani 1 1 d .
H19A H 1.5786 -0.4189 0.7410 0.127 Uiso 1 1 calc R
H19B H 1.3951 -0.3172 0.7251 0.127 Uiso 1 1 calc R
H19C H 1.4147 -0.5035 0.7123 0.127 Uiso 1 1 calc R
C12 C 1.3425(6) -0.1060(5) 0.87127(11) 0.0494(10) Uani 1 1 d .
C2 C 1.0418(6) 0.0285(5) 0.84445(12) 0.0545(10) Uani 1 1 d .
H2 H 0.9556 0.0325 0.8184 0.065 Uiso 1 1 calc R
C7 C 0.9623(7) 0.4007(5) 0.95338(14) 0.0632(11) Uani 1 1 d .
H7A H 0.8641 0.4871 0.9559 0.076 Uiso 1 1 calc R
H7B H 1.0053 0.3717 0.9830 0.076 Uiso 1 1 calc R
C18 C 1.0250(7) -0.2348(6) 0.77240(13) 0.0700(13) Uani 1 1 d .
H18A H 1.0201 -0.3426 0.7593 0.105 Uiso 1 1 calc R
H18B H 1.0523 -0.1547 0.7498 0.105 Uiso 1 1 calc R
H18C H 0.9004 -0.2104 0.7860 0.105 Uiso 1 1 calc R

loop_
_atom_site_aniso_label
_atom_site_aniso_U_11
_atom_site_aniso_U_22
_atom_site_aniso_U_33
_atom_site_aniso_U_23
_atom_site_aniso_U_13
_atom_site_aniso_U_12
O1 0.0451(14) 0.0646(18) 0.0568(15) -0.0063(14) -0.0050(12) -0.0031(15)
O3 0.0455(15) 0.073(2) 0.0563(14) 0.0077(14) 0.0049(12) 0.0082(15)
O4 0.0713(19) 0.0595(19) 0.0741(18) -0.0114(16) 0.0161(15) -0.0019(18)
O2 0.072(2) 0.077(2) 0.080(2) 0.0261(17) -0.0050(17) -0.0097(19)
C8 0.066(3) 0.051(3) 0.070(3) 0.000(2) 0.004(2) -0.013(2)
C5 0.0387(19) 0.057(3) 0.0502(19) -0.0024(18) -0.0032(17) -0.001(2)
C17 0.042(2) 0.066(3) 0.059(2) 0.0032(19) 0.0024(19) 0.010(2)
C6 0.047(2) 0.054(3) 0.061(2) 0.0004(19) -0.0017(18) 0.003(2)
C14 0.056(3) 0.057(3) 0.050(2) -0.0037(18) 0.0033(19) -0.010(2)
C4 0.038(2) 0.057(2) 0.053(2) 0.0032(18) 0.0031(16) 0.001(2)
C15 0.058(3) 0.051(3) 0.058(2) -0.0067(19) 0.009(2) -0.001(2)
C11 0.045(2) 0.063(3) 0.049(2) 0.0037(19) -0.0004(17) -0.003(2)
C9 0.044(2) 0.060(3) 0.066(2) -0.003(2) 0.0003(19) -0.011(2)
C13 0.044(2) 0.050(2) 0.056(2) -0.0038(18) 0.0030(18) 0.002(2)
C10 0.044(2) 0.058(3) 0.048(2) 0.0031(18) 0.0017(17) -0.003(2)
C3 0.046(2) 0.060(3) 0.072(3) 0.009(2) -0.001(2) -0.007(2)
C1 0.055(3) 0.062(3) 0.056(2) 0.001(2) -0.001(2) -0.002(2)
C16 0.055(3) 0.060(3) 0.060(2) 0.002(2) 0.010(2) 0.003(2)
C20 0.068(3) 0.078(3) 0.087(3) 0.004(3) 0.012(2) 0.016(3)
C19 0.083(4) 0.095(4) 0.075(3) -0.013(3) 0.022(3) -0.003(3)
C12 0.040(2) 0.058(3) 0.051(2) -0.0012(18) 0.0039(17) 0.000(2)
C2 0.049(2) 0.063(3) 0.051(2) -0.0001(19) -0.0049(18) 0.003(2)
C7 0.062(3) 0.055(3) 0.073(3) -0.005(2) 0.006(2) -0.006(2)
C18 0.070(3) 0.072(3) 0.068(3) -0.012(2) -0.007(2) -0.003(3)

loop_
_atom_type_symbol
_atom_type_description
_atom_type_scat_dispersion_real
_atom_type_scat_dispersion_imag
_atom_type_scat_source
C C 0.0181 0.0091 'International Tables Vol C Tables 4.2.6.8 and 6.1.1.4'
H H 0.0000 0.0000 'International Tables Vol C Tables 4.2.6.8 and 6.1.1.4'
O O 0.0492 0.0322 'International Tables Vol C Tables 4.2.6.8 and 6.1.1.4'

loop_
_geom_angle_atom_site_label_1
_geom_angle_atom_site_label_2
_geom_angle_atom_site_label_3
_geom_angle
C2 O1 C5 109.4(3)
C11 O3 C4 109.9(3)
C15 O4 C19 113.1(3)
C3 O2 H2O 109.5
C9 C8 C7 110.3(3)
C9 C8 H8A 109.6
C7 C8 H8A 109.6
C9 C8 H8B 109.6
C7 C8 H8B 109.6
H8A C8 H8B 108.1
O1 C5 C6 108.8(3)
O1 C5 C4 109.7(3)
C6 C5 C4 114.1(3)
O1 C5 C10 103.6(3)
C6 C5 C10 115.9(3)
C4 C5 C10 104.2(3)
C12 C17 C16 120.9(4)
C12 C17 H17 119.6
C16 C17 H17 119.6
C5 C6 C7 114.4(3)
C5 C6 H6A 108.7
C7 C6 H6A 108.7
C5 C6 H6B 108.7
C7 C6 H6B 108.7
H6A C6 H6B 107.6
C15 C14 C13 116.9(4)
C15 C14 C18 121.1(4)
C13 C14 C18 122.0(4)
O3 C4 C3 110.9(3)
O3 C4 C5 106.2(3)
C3 C4 C5 116.2(3)
O3 C4 H4 107.7
C3 C4 H4 107.7
C5 C4 H4 107.7
C16 C15 C14 124.1(4)
C16 C15 O4 117.7(4)
C14 C15 O4 118.2(4)
O3 C11 C12 109.3(3)
O3 C11 C10 105.5(3)
C12 C11 C10 116.1(3)
O3 C11 H11 108.6
C12 C11 H11 108.6
C10 C11 H11 108.6
C8 C9 C10 112.9(3)
C8 C9 H9A 109.0
C10 C9 H9A 109.0
C8 C9 H9B 109.0
C10 C9 H9B 109.0
H9A C9 H9B 107.8
C12 C13 C14 120.3(4)
C12 C13 C2 115.6(3)
C14 C13 C2 124.0(4)
C1 C10 C5 102.0(3)
C1 C10 C11 111.6(3)
C5 C10 C11 102.0(3)
C1 C10 C9 115.9(3)
C5 C10 C9 112.9(3)
C11 C10 C9 111.2(3)
O2 C3 C4 109.4(3)
O2 C3 H3A 109.8
C4 C3 H3A 109.8
O2 C3 H3B 109.8
C4 C3 H3B 109.8
H3A C3 H3B 108.2
C10 C1 C2 98.8(3)
C10 C1 H1A 112.0
C2 C1 H1A 112.0
C10 C1 H1B 112.0
C2 C1 H1B 112.0
H1A C1 H1B 109.7
C15 C16 C17 117.6(4)
C15 C16 C20 122.5(4)
C17 C16 C20 119.8(4)
C16 C20 H20A 109.5
C16 C20 H20B 109.5
H20A C20 H20B 109.5
C16 C20 H20C 109.5
H20A C20 H20C 109.5
H20B C20 H20C 109.5
O4 C19 H19A 109.5
O4 C19 H19B 109.5
H19A C19 H19B 109.5
O4 C19 H19C 109.5
H19A C19 H19C 109.5
H19B C19 H19C 109.5
C17 C12 C13 120.2(4)
C17 C12 C11 120.7(3)
C13 C12 C11 119.2(4)
O1 C2 C13 110.9(3)
O1 C2 C1 104.4(3)
C13 C2 C1 108.2(3)
O1 C2 H2 111.0
C13 C2 H2 111.0
C1 C2 H2 111.0
C8 C7 C6 111.4(4)
C8 C7 H7A 109.4
C6 C7 H7A 109.4
C8 C7 H7B 109.4
C6 C7 H7B 109.4
H7A C7 H7B 108.0
C14 C18 H18A 109.5
C14 C18 H18B 109.5
H18A C18 H18B 109.5
C14 C18 H18C 109.5
H18A C18 H18C 109.5
H18B C18 H18C 109.5

loop_
_geom_bond_atom_site_label_1
_geom_bond_atom_site_label_2
_geom_bond_distance
O1 C2 1.454(4)
O1 C5 1.456(4)
O3 C11 1.453(4)
O3 C4 1.456(4)
O4 C15 1.406(5)
O4 C19 1.423(5)
O2 C3 1.409(4)
O2 H2O 0.8200
C8 C9 1.522(5)
C8 C7 1.524(6)
C8 H8A 0.9700
C8 H8B 0.9700
C5 C6 1.506(5)
C5 C4 1.518(5)
C5 C10 1.529(5)
C17 C12 1.388(5)
C17 C16 1.396(5)
C17 H17 0.9300
C6 C7 1.535(6)
C6 H6A 0.9700
C6 H6B 0.9700
C14 C15 1.395(5)
C14 C13 1.412(5)
C14 C18 1.507(5)
C4 C3 1.478(5)
C4 H4 0.9800
C15 C16 1.370(6)
C11 C12 1.507(5)
C11 C10 1.533(5)
C11 H11 0.9800
C9 C10 1.548(5)
C9 H9A 0.9700
C9 H9B 0.9700
C13 C12 1.390(5)
C13 C2 1.504(5)
C10 C1 1.522(5)
C3 H3A 0.9700
C3 H3B 0.9700
C1 C2 1.524(6)
C1 H1A 0.9700
C1 H1B 0.9700
C16 C20 1.508(6)
C20 H20A 0.9600
C20 H20B 0.9600
C20 H20C 0.9600
C19 H19A 0.9600
C19 H19B 0.9600
C19 H19C 0.9600
C2 H2 0.9800
C7 H7A 0.9700
C7 H7B 0.9700
C18 H18A 0.9600
C18 H18B 0.9600
C18 H18C 0.9600

loop_
_geom_torsion_atom_site_label_1
_geom_torsion_atom_site_label_2
_geom_torsion_atom_site_label_3
_geom_torsion_atom_site_label_4
_geom_torsion
C2 O1 C5 C6 114.8(3)
C2 O1 C5 C4 -119.8(3)
C2 O1 C5 C10 -9.1(4)
O1 C5 C6 C7 -158.7(3)
C4 C5 C6 C7 78.5(4)
C10 C5 C6 C7 -42.5(4)
C11 O3 C4 C3 130.7(3)
C11 O3 C4 C5 3.6(4)
O1 C5 C4 O3 86.4(3)
C6 C5 C4 O3 -151.3(3)
C10 C5 C4 O3 -24.0(4)
O1 C5 C4 C3 -37.5(4)
C6 C5 C4 C3 84.9(4)
C10 C5 C4 C3 -147.8(3)
C13 C14 C15 C16 0.0(6)
C18 C14 C15 C16 179.2(4)
C13 C14 C15 O4 179.0(3)
C18 C14 C15 O4 -1.8(6)
C19 O4 C15 C16 -90.1(5)
C19 O4 C15 C14 90.8(4)
C4 O3 C11 C12 -107.3(4)
C4 O3 C11 C10 18.2(4)
C7 C8 C9 C10 57.1(5)
C15 C14 C13 C12 0.4(6)
C18 C14 C13 C12 -178.7(4)
C15 C14 C13 C2 177.3(4)
C18 C14 C13 C2 -1.8(6)
O1 C5 C10 C1 34.6(4)
C6 C5 C10 C1 -84.4(4)
C4 C5 C10 C1 149.4(3)
O1 C5 C10 C11 -80.9(3)
C6 C5 C10 C11 160.1(3)
C4 C5 C10 C11 33.9(4)
O1 C5 C10 C9 159.7(3)
C6 C5 C10 C9 40.6(4)
C4 C5 C10 C9 -85.5(4)
O3 C11 C10 C1 -140.4(3)
C12 C11 C10 C1 -19.2(4)
O3 C11 C10 C5 -32.2(4)
C12 C11 C10 C5 89.0(4)
O3 C11 C10 C9 88.4(4)
C12 C11 C10 C9 -150.4(3)
C8 C9 C10 C1 69.1(5)
C8 C9 C10 C5 -48.1(4)
C8 C9 C10 C11 -162.0(3)
O3 C4 C3 O2 66.2(4)
C5 C4 C3 O2 -172.4(3)
C5 C10 C1 C2 -45.5(4)
C11 C10 C1 C2 62.7(4)
C9 C10 C1 C2 -168.6(3)
C14 C15 C16 C17 -0.3(6)
O4 C15 C16 C17 -179.4(3)
C14 C15 C16 C20 179.1(4)
O4 C15 C16 C20 0.0(6)
C12 C17 C16 C15 0.3(6)
C12 C17 C16 C20 -179.1(4)
C16 C17 C12 C13 0.1(6)
C16 C17 C12 C11 179.0(4)
C14 C13 C12 C17 -0.5(6)
C2 C13 C12 C17 -177.6(3)
C14 C13 C12 C11 -179.4(3)
C2 C13 C12 C11 3.5(5)
O3 C11 C12 C17 -77.0(4)
C10 C11 C12 C17 163.9(3)
O3 C11 C12 C13 102.0(4)
C10 C11 C12 C13 -17.2(5)
C5 O1 C2 C13 96.2(3)
C5 O1 C2 C1 -20.1(4)
C12 C13 C2 O1 -67.9(4)
C14 C13 C2 O1 115.1(4)
C12 C13 C2 C1 46.0(4)
C14 C13 C2 C1 -131.0(4)
C10 C1 C2 O1 40.5(3)
C10 C1 C2 C13 -77.7(4)
C9 C8 C7 C6 -57.6(4)
C5 C6 C7 C8 50.6(5)

loop_
_cod_related_entry_id
_cod_related_entry_code
_cod_related_entry_database
1 30651809 ChemSpider
